data_2207218
loop_
_publ_author_name
'Fihri, Aziz'
'Boudon, Julien'
'Hierso, Jean-Cyrille'
'Amardeil, R\'egine'
'Meunier, Philippe'
'Richard, Philippe'

_publ_section_title
;{1,1'-Bis[bis(5-methyl-2-furyl)phosphino]ferrocene-\k^2^<i>P</i>,<i>P</i>'}dichloroplatinum(II)
 dichloromethane hemisolvate
;
_journal_coeditor_code FL6190
_journal_issue 11
_journal_name_full 'Acta Crystallographica Section E'
_journal_page_first m2267
_journal_page_last m2269
_journal_paper_doi 10.1107/S1600536805032034
_journal_volume 61
_journal_year 2005
_chemical_formula_iupac '[Fe Pt Cl2 (C15 H14 O2 P)2] , 0.5C H2 Cl2'
_chemical_formula_moiety 'C30 H28 Cl2 Fe O4 P2 Pt , 0.5C H2 Cl2'
_chemical_formula_sum 'C30.5 H29 Cl3 Fe O4 P2 Pt'
_chemical_formula_weight 878.77
_chemical_name_systematic
;
{1,1'-Bis[bis(5-methyl-2-furyl)phosphino]ferrocene-
\k^2^P,P'}dichloroplatinum(II) dichloromethane hemisolvate
;
_space_group_IT_number 2
_symmetry_cell_setting triclinic
_symmetry_space_group_name_Hall '-P 1'
_symmetry_space_group_name_H-M 'P -1'
_atom_sites_solution_hydrogens difmap
_atom_sites_solution_primary heavy
_atom_sites_solution_secondary difmap
_audit_creation_method SHELXL97
_cell_angle_alpha 80.9260(10)
_cell_angle_beta 78.3790(10)
_cell_angle_gamma 68.3020(10)
_cell_formula_units_Z 2
_cell_length_a 10.6903(2)
_cell_length_b 10.7487(3)
_cell_length_c 14.9344(4)
_cell_measurement_reflns_used 3814
_cell_measurement_temperature 110(2)
_cell_measurement_theta_max 27.5
_cell_measurement_theta_min 1
_cell_volume 1555.24(7)
_computing_cell_refinement 'DENZO-SMN (Otwinowski & Minor, 1997)'
_computing_data_collection 'KappaCCD Server Software (Nonius, 1997)'
_computing_data_reduction DENZO-SMN
_computing_molecular_graphics 'ORTEPIII (Johnson & Burnett, 1996)'
_computing_publication_material 'SHELXL97 and WinGX (Farrugia, 1999)'
_computing_structure_refinement 'SHELXL97 (Sheldrick, 1997)'
_computing_structure_solution 'SHELXS97 (Sheldrick, 1997)'
_diffrn_ambient_temperature 110(2)
_diffrn_measured_fraction_theta_full 0.953
_diffrn_measured_fraction_theta_max 0.953
_diffrn_measurement_device_type 'Nonius KappaCCD area-detector'
_diffrn_measurement_method '\f scans (\k = 0) + additional \w scans'
_diffrn_radiation_monochromator graphite
_diffrn_radiation_source 'fine-focus sealed tube'
_diffrn_radiation_type MoK\a
_diffrn_radiation_wavelength 0.71073
_diffrn_reflns_av_R_equivalents 0.0336
_diffrn_reflns_av_sigmaI/netI 0.0553
_diffrn_reflns_limit_h_max 13
_diffrn_reflns_limit_h_min -13
_diffrn_reflns_limit_k_max 13
_diffrn_reflns_limit_k_min -13
_diffrn_reflns_limit_l_max 19
_diffrn_reflns_limit_l_min -19
_diffrn_reflns_number 8983
_diffrn_reflns_theta_full 27.59
_diffrn_reflns_theta_max 27.59
_diffrn_reflns_theta_min 2.37
_diffrn_standards_number 0
_exptl_absorpt_coefficient_mu 5.355
_exptl_absorpt_correction_T_max 0.335
_exptl_absorpt_correction_T_min 0.162
_exptl_absorpt_correction_type multi-scan
_exptl_absorpt_process_details '(Blessing, 1995)'
_exptl_crystal_colour orange
_exptl_crystal_density_diffrn 1.877
_exptl_crystal_density_method 'not measured'
_exptl_crystal_description plate
_exptl_crystal_F_000 858
_exptl_crystal_size_max 0.25
_exptl_crystal_size_mid 0.25
_exptl_crystal_size_min 0.075
_refine_diff_density_max 1.211
_refine_diff_density_min -2.240
_refine_ls_extinction_method none
_refine_ls_goodness_of_fit_ref 1.035
_refine_ls_hydrogen_treatment constr
_refine_ls_matrix_type full
_refine_ls_number_parameters 393
_refine_ls_number_reflns 6868
_refine_ls_number_restraints 3
_refine_ls_restrained_S_all 1.035
_refine_ls_R_factor_all 0.0415
_refine_ls_R_factor_gt 0.0332
_refine_ls_shift/su_max 0.001
_refine_ls_shift/su_mean 0.000
_refine_ls_structure_factor_coef Fsqd
_refine_ls_weighting_details 'calc w = 1/[\s^2^(Fo^2^)+(0.0367P)^2^+4.3017P] where P = (Fo^2^+2Fc^2^)/3'
_refine_ls_weighting_scheme calc
_refine_ls_wR_factor_gt 0.0733
_refine_ls_wR_factor_ref 0.0769
_reflns_number_gt 6137
_reflns_number_total 6868
_reflns_threshold_expression I>2\s(I)
_cod_data_source_file fl6190.cif
_cod_data_source_block I
_cod_database_code 2207218
_cod_database_fobs_code 2207218

loop_
_symmetry_equiv_pos_as_xyz
'x, y, z'
'-x, -y, -z'

loop_
_atom_site_label
_atom_site_fract_x
_atom_site_fract_y
_atom_site_fract_z
_atom_site_U_iso_or_equiv
_atom_site_adp_type
_atom_site_calc_flag
_atom_site_refinement_flags
_atom_site_occupancy
_atom_site_disorder_assembly
_atom_site_disorder_group
_atom_site_type_symbol
Fe 0.66901(6) 0.99426(6) 0.73235(4) 0.01098(13) Uani d . 1 . . Fe
Pt 0.773495(16) 0.570653(16) 0.733488(11) 0.00973(6) Uani d . 1 . . Pt
Cl1 0.67129(11) 0.43310(10) 0.69361(7) 0.0151(2) Uani d . 1 . . Cl
Cl2 0.88802(12) 0.38708(11) 0.83033(8) 0.0191(2) Uani d . 1 . . Cl
P1 0.66854(11) 0.73839(11) 0.63459(7) 0.0098(2) Uani d . 1 . . P
P2 0.87406(11) 0.68294(11) 0.79143(8) 0.0109(2) Uani d . 1 . . P
O1 0.4097(3) 0.7832(3) 0.6072(2) 0.0140(6) Uani d . 1 . . O
O2 0.7506(3) 0.8469(3) 0.4636(2) 0.0157(6) Uani d . 1 . . O
O3 0.6872(3) 0.6869(3) 0.9412(2) 0.0150(6) Uani d . 1 . . O
O4 1.1201(3) 0.6713(3) 0.8162(2) 0.0149(6) Uani d . 1 . . O
C1 0.5759(4) 0.8963(4) 0.6814(3) 0.0119(8) Uani d . 1 . . C
C2 0.5230(4) 0.9094(4) 0.7774(3) 0.0121(8) Uani d . 1 . . C
H2 0.5258 0.8396 0.8233 0.015 Uiso calc R 1 . . H
C3 0.4656(4) 1.0494(5) 0.7888(3) 0.0157(9) Uani d . 1 . . C
H3 0.4251 1.0867 0.8442 0.019 Uiso calc R 1 . . H
C4 0.4801(4) 1.1225(4) 0.7027(3) 0.0159(9) Uani d . 1 . . C
H4 0.4509 1.2157 0.6919 0.019 Uiso calc R 1 . . H
C5 0.5471(4) 1.0296(4) 0.6351(3) 0.0149(9) Uani d . 1 . . C
H5 0.5683 1.0511 0.5725 0.018 Uiso calc R 1 . . H
C6 0.8473(4) 0.8601(4) 0.7630(3) 0.0131(9) Uani d . 1 . . C
C7 0.7936(4) 0.9588(4) 0.8282(3) 0.0155(9) Uani d . 1 . . C
H7 0.7709 0.9424 0.8913 0.019 Uiso calc R 1 . . H
C8 0.7811(5) 1.0868(5) 0.7789(3) 0.0167(9) Uani d . 1 . . C
H8 0.7491 1.1686 0.8044 0.020 Uiso calc R 1 . . H
C9 0.8260(4) 1.0677(5) 0.6848(3) 0.0155(9) Uani d . 1 . . C
H9 0.8283 1.1350 0.6377 0.019 Uiso calc R 1 . . H
C10 0.8673(4) 0.9283(4) 0.6739(3) 0.0135(9) Uani d . 1 . . C
H10 0.9010 0.8887 0.6188 0.016 Uiso calc R 1 . . H
C11 0.5456(4) 0.7184(4) 0.5768(3) 0.0130(9) Uani d . 1 . . C
C12 0.5606(5) 0.6508(5) 0.5050(3) 0.0164(9) Uani d . 1 . . C
H12 0.6424 0.5993 0.4723 0.020 Uiso calc R 1 . . H
C13 0.4269(5) 0.6729(5) 0.4883(3) 0.0170(9) Uani d . 1 . . C
H13 0.4045 0.6385 0.4428 0.020 Uiso calc R 1 . . H
C14 0.3397(5) 0.7532(5) 0.5511(3) 0.0168(9) Uani d . 1 . . C
C15 0.1884(5) 0.8165(5) 0.5687(3) 0.0210(10) Uani d . 1 . . C
H15A 0.1625 0.9111 0.5502 0.032 Uiso calc R 1 . . H
H15B 0.1562 0.8029 0.6330 0.032 Uiso calc R 1 . . H
H15C 0.1490 0.7762 0.5343 0.032 Uiso calc R 1 . . H
C16 0.7922(4) 0.7542(4) 0.5369(3) 0.0133(9) Uani d . 1 . . C
C17 0.9231(5) 0.6742(5) 0.5137(3) 0.0160(9) Uani d . 1 . . C
H17 0.9745 0.6035 0.5507 0.019 Uiso calc R 1 . . H
C18 0.9677(5) 0.7183(5) 0.4221(3) 0.0177(9) Uani d . 1 . . C
H18 1.0539 0.6829 0.3880 0.021 Uiso calc R 1 . . H
C19 0.8606(5) 0.8218(5) 0.3941(3) 0.0162(9) Uani d . 1 . . C
C20 0.8406(5) 0.9063(5) 0.3048(3) 0.0235(11) Uani d . 1 . . C
H20A 0.9187 0.9323 0.2815 0.035 Uiso calc R 1 . . H
H20B 0.7607 0.9852 0.3141 0.035 Uiso calc R 1 . . H
H20C 0.8294 0.8555 0.2614 0.035 Uiso calc R 1 . . H
C21 0.8227(4) 0.6735(4) 0.9131(3) 0.0139(9) Uani d . 1 . . C
C22 0.8835(5) 0.6608(5) 0.9870(3) 0.0193(10) Uani d . 1 . . C
H22 0.9736 0.6513 0.9867 0.023 Uiso calc R 1 . . H
C23 0.7808(5) 0.6648(5) 1.0655(3) 0.0216(10) Uani d . 1 . . C
H23 0.7918 0.6586 1.1264 0.026 Uiso calc R 1 . . H
C24 0.6653(5) 0.6793(5) 1.0354(3) 0.0170(9) Uani d . 1 . . C
C25 0.5239(5) 0.6905(5) 1.0796(4) 0.0270(11) Uani d . 1 . . C
H25A 0.5176 0.6843 1.1450 0.041 Uiso calc R 1 . . H
H25B 0.5021 0.6188 1.0631 0.041 Uiso calc R 1 . . H
H25C 0.4609 0.7753 1.0589 0.041 Uiso calc R 1 . . H
C26 1.0564(5) 0.6125(4) 0.7728(3) 0.0144(9) Uani d . 1 . . C
C27 1.1504(4) 0.5226(5) 0.7170(3) 0.0150(9) Uani d . 1 . . C
H27 1.1336 0.4699 0.6804 0.018 Uiso calc R 1 . . H
C28 1.2812(5) 0.5246(5) 0.7257(3) 0.0167(9) Uani d . 1 . . C
H28 1.3656 0.4740 0.6953 0.020 Uiso calc R 1 . . H
C29 1.2575(5) 0.6148(5) 0.7866(3) 0.0168(9) Uani d . 1 . . C
C30 1.3459(5) 0.6631(5) 0.8273(4) 0.0248(11) Uani d . 1 . . C
H30A 1.4399 0.6135 0.8066 0.037 Uiso calc R 1 . . H
H30B 1.3272 0.6501 0.8931 0.037 Uiso calc R 1 . . H
H30C 1.3273 0.7570 0.8086 0.037 Uiso calc R 1 . . H
C31 0.9556(13) 1.0880(12) 1.0023(10) 0.052(4) Uani d PD 0.50 A -1 C
H31A 0.9148 1.1548 0.9548 0.063 Uiso calc PR 0.50 A -1 H
H31B 0.9732 1.1348 1.0461 0.063 Uiso calc PR 0.50 A -1 H
Cl3 0.8386(7) 1.0130(7) 1.0580(4) 0.0551(16) Uani d PD 0.50 A -1 Cl
Cl4 1.1078(8) 0.9800(11) 0.9533(6) 0.094(3) Uani d PD 0.50 A -1 Cl

loop_
_atom_site_aniso_label
_atom_site_aniso_U_11
_atom_site_aniso_U_22
_atom_site_aniso_U_33
_atom_site_aniso_U_12
_atom_site_aniso_U_13
_atom_site_aniso_U_23
Fe 0.0097(3) 0.0098(3) 0.0144(3) -0.0039(2) -0.0026(2) -0.0019(2)
Pt 0.00994(9) 0.00915(9) 0.01106(9) -0.00362(6) -0.00293(6) -0.00135(6)
Cl1 0.0162(5) 0.0129(5) 0.0201(5) -0.0073(4) -0.0063(4) -0.0023(4)
Cl2 0.0254(6) 0.0119(5) 0.0222(6) -0.0066(5) -0.0133(5) 0.0046(4)
P1 0.0090(5) 0.0100(5) 0.0105(5) -0.0031(4) -0.0022(4) -0.0014(4)
P2 0.0107(5) 0.0107(5) 0.0126(5) -0.0038(4) -0.0038(4) -0.0024(4)
O1 0.0112(15) 0.0171(16) 0.0158(16) -0.0049(13) -0.0036(12) -0.0055(13)
O2 0.0133(16) 0.0163(16) 0.0139(16) -0.0027(13) -0.0017(12) 0.0025(13)
O3 0.0119(15) 0.0186(16) 0.0134(15) -0.0034(13) -0.0031(12) -0.0019(13)
O4 0.0093(15) 0.0169(16) 0.0219(17) -0.0061(13) -0.0037(12) -0.0061(13)
C1 0.012(2) 0.011(2) 0.014(2) -0.0036(17) -0.0040(16) -0.0031(17)
C2 0.008(2) 0.010(2) 0.018(2) -0.0040(17) -0.0003(17) -0.0031(17)
C3 0.011(2) 0.019(2) 0.019(2) -0.0054(19) 0.0003(17) -0.0089(19)
C4 0.012(2) 0.009(2) 0.025(2) -0.0006(18) -0.0023(18) -0.0046(18)
C5 0.012(2) 0.014(2) 0.021(2) -0.0036(18) -0.0060(18) -0.0022(18)
C6 0.010(2) 0.011(2) 0.020(2) -0.0042(17) -0.0054(17) -0.0024(17)
C7 0.014(2) 0.017(2) 0.017(2) -0.0059(19) -0.0056(18) -0.0024(18)
C8 0.015(2) 0.014(2) 0.026(3) -0.0056(19) -0.0086(19) -0.0066(19)
C9 0.012(2) 0.016(2) 0.021(2) -0.0084(19) -0.0039(18) 0.0011(18)
C10 0.008(2) 0.015(2) 0.018(2) -0.0021(18) -0.0025(17) -0.0041(18)
C11 0.010(2) 0.013(2) 0.017(2) -0.0041(18) -0.0037(17) -0.0017(17)
C12 0.016(2) 0.015(2) 0.018(2) -0.0039(19) -0.0035(18) -0.0048(18)
C13 0.024(2) 0.016(2) 0.015(2) -0.008(2) -0.0093(19) -0.0005(18)
C14 0.017(2) 0.020(2) 0.017(2) -0.011(2) -0.0073(18) 0.0047(19)
C15 0.013(2) 0.027(3) 0.025(3) -0.010(2) -0.0062(19) 0.001(2)
C16 0.014(2) 0.015(2) 0.012(2) -0.0066(18) -0.0019(17) -0.0028(17)
C17 0.016(2) 0.015(2) 0.019(2) -0.0072(19) -0.0039(18) 0.0001(18)
C18 0.013(2) 0.022(2) 0.018(2) -0.0047(19) 0.0017(18) -0.0072(19)
C19 0.016(2) 0.024(2) 0.014(2) -0.014(2) 0.0016(17) -0.0034(18)
C20 0.022(3) 0.029(3) 0.020(2) -0.011(2) -0.004(2) 0.005(2)
C21 0.013(2) 0.015(2) 0.015(2) -0.0051(18) -0.0014(17) -0.0040(17)
C22 0.016(2) 0.021(2) 0.022(2) -0.007(2) -0.0067(19) 0.001(2)
C23 0.029(3) 0.026(3) 0.011(2) -0.008(2) -0.0064(19) -0.0004(19)
C24 0.020(2) 0.016(2) 0.012(2) -0.0040(19) -0.0015(18) 0.0012(18)
C25 0.026(3) 0.028(3) 0.022(3) -0.007(2) 0.001(2) 0.001(2)
C26 0.016(2) 0.013(2) 0.017(2) -0.0067(18) -0.0039(17) -0.0020(17)
C27 0.014(2) 0.018(2) 0.014(2) -0.0065(19) -0.0024(17) -0.0020(18)
C28 0.009(2) 0.015(2) 0.023(2) -0.0035(18) -0.0005(18) 0.0001(18)
C29 0.011(2) 0.019(2) 0.020(2) -0.0046(19) -0.0038(18) -0.0002(19)
C30 0.019(3) 0.026(3) 0.034(3) -0.013(2) -0.005(2) -0.006(2)
C31 0.085(12) 0.024(6) 0.048(8) -0.009(7) -0.023(8) -0.008(6)
Cl3 0.097(5) 0.063(3) 0.026(2) -0.054(4) -0.003(3) -0.0084(18)
Cl4 0.085(6) 0.129(7) 0.055(4) -0.024(4) 0.004(4) -0.020(4)

loop_
_atom_type_symbol
_atom_type_description
_atom_type_scat_dispersion_real
_atom_type_scat_dispersion_imag
_atom_type_scat_source
C C 0.0033 0.0016 'International Tables Vol C Tables 4.2.6.8 and 6.1.1.4'
H H 0.0000 0.0000 'International Tables Vol C Tables 4.2.6.8 and 6.1.1.4'
Cl Cl 0.1484 0.1585 'International Tables Vol C Tables 4.2.6.8 and 6.1.1.4'
Fe Fe 0.3463 0.8444 'International Tables Vol C Tables 4.2.6.8 and 6.1.1.4'
O O 0.0106 0.0060 'International Tables Vol C Tables 4.2.6.8 and 6.1.1.4'
P P 0.1023 0.0942 'International Tables Vol C Tables 4.2.6.8 and 6.1.1.4'
Pt Pt -1.7033 8.3905 'International Tables Vol C Tables 4.2.6.8 and 6.1.1.4'

loop_
_geom_angle_atom_site_label_1
_geom_angle_atom_site_label_2
_geom_angle_atom_site_label_3
_geom_angle
_geom_angle_publ_flag
Cg1 Fe Cg2 177.4(2) yes
C1 Fe C6 107.74(17) ?
C1 Fe C10 106.96(17) ?
C6 Fe C10 41.59(18) ?
C1 Fe C2 41.72(17) ?
C6 Fe C2 108.02(17) ?
C10 Fe C2 135.49(17) ?
C1 Fe C5 41.69(17) ?
C6 Fe C5 138.13(18) ?
C10 Fe C5 109.86(18) ?
C2 Fe C5 69.48(18) ?
C1 Fe C7 138.59(18) ?
C6 Fe C7 41.35(17) ?
C10 Fe C7 69.29(18) ?
C2 Fe C7 111.27(18) ?
C5 Fe C7 179.11(19) ?
C1 Fe C3 69.02(17) ?
C6 Fe C3 137.63(19) ?
C10 Fe C3 175.81(17) ?
C2 Fe C3 40.61(17) ?
C5 Fe C3 68.10(18) ?
C7 Fe C3 112.77(18) ?
C1 Fe C9 136.43(18) ?
C6 Fe C9 68.83(18) ?
C10 Fe C9 40.71(17) ?
C2 Fe C9 176.19(18) ?
C5 Fe C9 111.24(18) ?
C7 Fe C9 67.98(18) ?
C3 Fe C9 143.20(18) ?
C1 Fe C4 69.08(17) ?
C6 Fe C4 176.26(17) ?
C10 Fe C4 140.58(18) ?
C2 Fe C4 68.33(17) ?
C5 Fe C4 40.51(18) ?
C7 Fe C4 140.08(18) ?
C3 Fe C4 39.87(18) ?
C9 Fe C4 114.78(18) ?
C1 Fe C8 175.20(18) ?
C6 Fe C8 68.68(17) ?
C10 Fe C8 68.25(18) ?
C2 Fe C8 141.77(18) ?
C5 Fe C8 139.21(18) ?
C7 Fe C8 40.41(17) ?
C3 Fe C8 115.76(18) ?
C9 Fe C8 39.80(18) ?
C4 Fe C8 114.61(18) ?
P1 Pt P2 97.35(4) ?
P1 Pt Cl1 90.44(4) yes
P2 Pt Cl1 171.47(4) yes
P1 Pt Cl2 176.78(4) yes
P2 Pt Cl2 84.76(4) yes
Cl1 Pt Cl2 87.61(4) ?
C1 P1 C16 111.4(2) ?
C1 P1 C11 102.2(2) ?
C16 P1 C11 99.2(2) ?
C1 P1 Pt 115.30(15) ?
C16 P1 Pt 108.43(15) ?
C11 P1 Pt 119.15(15) ?
C21 P2 C26 106.1(2) ?
C21 P2 C6 102.3(2) ?
C26 P2 C6 100.9(2) ?
C21 P2 Pt 107.49(14) ?
C26 P2 Pt 113.99(15) ?
C6 P2 Pt 124.35(14) ?
C14 O1 C11 106.2(3) ?
C19 O2 C16 106.5(3) ?
C24 O3 C21 106.7(3) ?
C29 O4 C26 106.8(3) ?
C2 C1 C5 107.8(4) ?
C2 C1 P1 123.7(3) ?
C5 C1 P1 128.4(3) ?
C2 C1 Fe 70.5(2) ?
C5 C1 Fe 70.7(2) ?
P1 C1 Fe 121.6(2) ?
C3 C2 C1 107.2(4) ?
C3 C2 Fe 70.6(2) ?
C1 C2 Fe 67.8(2) ?
C3 C2 H2 126.4 ?
C1 C2 H2 126.4 ?
Fe C2 H2 126.7 ?
C4 C3 C2 109.1(4) ?
C4 C3 Fe 70.3(3) ?
C2 C3 Fe 68.8(2) ?
C4 C3 H3 125.5 ?
C2 C3 H3 125.5 ?
Fe C3 H3 127.0 ?
C3 C4 C5 108.5(4) ?
C3 C4 Fe 69.8(3) ?
C5 C4 Fe 68.8(2) ?
C3 C4 H4 125.7 ?
C5 C4 H4 125.7 ?
Fe C4 H4 127.2 ?
C4 C5 C1 107.5(4) ?
C4 C5 Fe 70.7(3) ?
C1 C5 Fe 67.6(2) ?
C4 C5 H5 126.3 ?
C1 C5 H5 126.3 ?
Fe C5 H5 126.9 ?
C10 C6 C7 107.8(4) ?
C10 C6 P2 127.6(3) ?
C7 C6 P2 124.5(3) ?
C10 C6 Fe 69.8(2) ?
C7 C6 Fe 70.8(2) ?
P2 C6 Fe 122.4(2) ?
C8 C7 C6 107.8(4) ?
C8 C7 Fe 71.3(3) ?
C6 C7 Fe 67.9(2) ?
C8 C7 H7 126.1 ?
C6 C7 H7 126.1 ?
Fe C7 H7 126.3 ?
C9 C8 C7 108.1(4) ?
C9 C8 Fe 69.4(2) ?
C7 C8 Fe 68.3(2) ?
C9 C8 H8 126.0 ?
C7 C8 H8 126.0 ?
Fe C8 H8 127.9 ?
C8 C9 C10 108.8(4) ?
C8 C9 Fe 70.8(2) ?
C10 C9 Fe 68.1(2) ?
C8 C9 H9 125.6 ?
C10 C9 H9 125.6 ?
Fe C9 H9 127.1 ?
C9 C10 C6 107.6(4) ?
C9 C10 Fe 71.2(2) ?
C6 C10 Fe 68.6(2) ?
C9 C10 H10 126.2 ?
C6 C10 H10 126.2 ?
Fe C10 H10 125.5 ?
C12 C11 O1 110.2(4) ?
C12 C11 P1 131.7(4) ?
O1 C11 P1 118.1(3) ?
C11 C12 C13 106.8(4) ?
C11 C12 H12 126.6 ?
C13 C12 H12 126.6 ?
C14 C13 C12 106.5(4) ?
C14 C13 H13 126.8 ?
C12 C13 H13 126.8 ?
C13 C14 O1 110.3(4) ?
C13 C14 C15 133.3(4) ?
O1 C14 C15 116.4(4) ?
C14 C15 H15A 109.5 ?
C14 C15 H15B 109.5 ?
H15A C15 H15B 109.5 ?
C14 C15 H15C 109.5 ?
H15A C15 H15C 109.5 ?
H15B C15 H15C 109.5 ?
C17 C16 O2 109.5(4) ?
C17 C16 P1 130.2(4) ?
O2 C16 P1 119.4(3) ?
C16 C17 C18 107.2(4) ?
C16 C17 H17 126.4 ?
C18 C17 H17 126.4 ?
C19 C18 C17 106.7(4) ?
C19 C18 H18 126.6 ?
C17 C18 H18 126.6 ?
C18 C19 O2 110.1(4) ?
C18 C19 C20 132.7(4) ?
O2 C19 C20 117.2(4) ?
C19 C20 H20A 109.5 ?
C19 C20 H20B 109.5 ?
H20A C20 H20B 109.5 ?
C19 C20 H20C 109.5 ?
H20A C20 H20C 109.5 ?
H20B C20 H20C 109.5 ?
C22 C21 O3 110.0(4) ?
C22 C21 P2 135.5(4) ?
O3 C21 P2 114.5(3) ?
C21 C22 C23 106.0(4) ?
C21 C22 H22 127.0 ?
C23 C22 H22 127.0 ?
C24 C23 C22 107.7(4) ?
C24 C23 H23 126.1 ?
C22 C23 H23 126.1 ?
C23 C24 O3 109.6(4) ?
C23 C24 C25 135.4(4) ?
O3 C24 C25 115.0(4) ?
C24 C25 H25A 109.5 ?
C24 C25 H25B 109.5 ?
H25A C25 H25B 109.5 ?
C24 C25 H25C 109.5 ?
H25A C25 H25C 109.5 ?
H25B C25 H25C 109.5 ?
C27 C26 O4 110.0(4) ?
C27 C26 P2 134.6(3) ?
O4 C26 P2 115.0(3) ?
C26 C27 C28 106.5(4) ?
C26 C27 H27 126.7 ?
C28 C27 H27 126.7 ?
C29 C28 C27 106.6(4) ?
C29 C28 H28 126.7 ?
C27 C28 H28 126.7 ?
C28 C29 O4 110.2(4) ?
C28 C29 C30 134.5(4) ?
O4 C29 C30 115.3(4) ?
C29 C30 H30A 109.5 ?
C29 C30 H30B 109.5 ?
H30A C30 H30B 109.5 ?
C29 C30 H30C 109.5 ?
H30A C30 H30C 109.5 ?
H30B C30 H30C 109.5 ?
Cl4 C31 Cl3 115.1(8) ?
Cl4 C31 H31A 108.5 ?
Cl3 C31 H31A 108.5 ?
Cl4 C31 H31B 108.5 ?
Cl3 C31 H31B 108.5 ?
H31A C31 H31B 107.5 ?

loop_
_geom_bond_atom_site_label_1
_geom_bond_atom_site_label_2
_geom_bond_distance
_geom_bond_publ_flag
Fe Cg1 1.644(5) yes
Fe Cg2 1.648(5) yes
Fe C1 2.003(4) ?
Fe C2 2.039(4) ?
Fe C3 2.063(4) ?
Fe C4 2.069(5) ?
Fe C5 2.044(4) ?
Fe C6 2.008(4) ?
Fe C7 2.046(4) ?
Fe C8 2.085(4) ?
Fe C9 2.066(4) ?
Fe C10 2.024(4) ?
Pt P1 2.2412(11) ?
Pt P2 2.2416(10) yes
Pt Cl1 2.3385(10) yes
Pt Cl2 2.3475(11) yes
P1 C1 1.790(4) ?
P1 C16 1.793(4) ?
P1 C11 1.801(4) ?
P2 C6 1.811(4) ?
P2 C21 1.787(4) ?
P2 C26 1.790(5) ?
O1 C14 1.371(5) ?
O1 C11 1.374(5) ?
O2 C19 1.377(5) ?
O2 C16 1.384(5) ?
O3 C24 1.374(5) ?
O3 C21 1.384(5) ?
O4 C29 1.373(5) ?
O4 C26 1.382(5) ?
C1 C2 1.440(6) ?
C1 C5 1.440(6) ?
C2 C3 1.423(6) ?
C2 H2 0.9300 ?
C3 C4 1.409(6) ?
C3 H3 0.9300 ?
C4 C5 1.424(6) ?
C4 H4 0.9300 ?
C5 H5 0.9300 ?
C6 C10 1.432(6) ?
C6 C7 1.432(6) ?
C7 C8 1.427(6) ?
C7 H7 0.9300 ?
C8 C9 1.413(7) ?
C8 H8 0.9300 ?
C9 C10 1.423(6) ?
C9 H9 0.9300 ?
C10 H10 0.9300 ?
C11 C12 1.339(6) ?
C12 C13 1.427(6) ?
C12 H12 0.9300 ?
C13 C14 1.343(7) ?
C13 H13 0.9300 ?
C14 C15 1.490(6) ?
C15 H15A 0.9600 ?
C15 H15B 0.9600 ?
C15 H15C 0.9600 ?
C16 C17 1.352(6) ?
C17 C18 1.423(6) ?
C17 H17 0.9300 ?
C18 C19 1.352(7) ?
C18 H18 0.9300 ?
C19 C20 1.496(6) ?
C20 H20A 0.9600 ?
C20 H20B 0.9600 ?
C20 H20C 0.9600 ?
C21 C22 1.355(6) ?
C22 C23 1.430(7) ?
C22 H22 0.9300 ?
C23 C24 1.345(7) ?
C23 H23 0.9300 ?
C24 C25 1.491(7) ?
C25 H25A 0.9600 ?
C25 H25B 0.9600 ?
C25 H25C 0.9600 ?
C26 C27 1.355(6) ?
C27 C28 1.439(6) ?
C27 H27 0.9300 ?
C28 C29 1.355(7) ?
C28 H28 0.9300 ?
C29 C30 1.492(6) ?
C30 H30A 0.9600 ?
C30 H30B 0.9600 ?
C30 H30C 0.9600 ?
C31 Cl4 1.709(13) ?
C31 Cl3 1.738(13) ?
C31 H31A 0.9700 ?
C31 H31B 0.9700 ?
